data_1576483
loop_
_publ_author_name
'Yamamoto, Daiki'
'Yamasaki, Shun'
'Hashimoto, Takuya'

_publ_section_title
;
 Se-catalyzed enantioselective lactamization enabled by a
 <i>N</i>-fluorosulfonyl group: total synthesis of diaporisoindole A.
;
_journal_issue 6
_journal_name_full 'Chemical science'
_journal_page_first 3313
_journal_page_last 3319
_journal_paper_doi 10.1039/d5sc08502k
_journal_volume 17
_journal_year 2026
_chemical_formula_moiety 'C5 H7 F I N O3 S'
_chemical_formula_sum 'C5 H7 F I N O3 S'
_chemical_formula_weight 307.08
_space_group_crystal_system monoclinic
_space_group_IT_number 15
_space_group_name_Hall '-C 2yc'
_space_group_name_H-M_alt 'C 1 2/c 1'
_atom_sites_solution_hydrogens geom
_atom_sites_solution_primary dual
_audit_creation_date 2025-04-04
_audit_creation_method
;
Olex2 1.5-ac6-020
(compiled 2024.02.14 svn.r2f8d729c for Rigaku Oxford Diffraction, GUI svn.r6966)
;
_audit_update_record
;
2025-08-25 deposited with the CCDC.	2025-12-15 downloaded from the CCDC.
;
_cell_angle_alpha 90
_cell_angle_beta 105.905(4)
_cell_angle_gamma 90
_cell_formula_units_Z 8
_cell_length_a 14.3378(5)
_cell_length_b 5.8654(2)
_cell_length_c 21.9011(8)
_cell_measurement_reflns_used 3046
_cell_measurement_temperature 169.99(10)
_cell_measurement_theta_max 73.3370
_cell_measurement_theta_min 4.2040
_cell_volume 1771.31(11)
_computing_cell_refinement 'CrysAlisPro 1.171.43.143a (Rigaku OD, 2024)'
_computing_data_collection 'CrysAlisPro system (CCD 43.143a 64-bit (release 25-10-2024))'
_computing_data_reduction 'CrysAlisPro 1.171.43.143a (Rigaku OD, 2024)'
_computing_molecular_graphics 'Olex2 1.5-ac6-020 (Dolomanov et al., 2009)'
_computing_publication_material 'Olex2 1.5-ac6-020 (Dolomanov et al., 2009)'
_computing_structure_refinement 'SHELXL 2018/3 (Sheldrick, 2015)'
_computing_structure_solution 'SHELXT  (Sheldrick, 2015)'
_diffrn_ambient_environment N~2~
_diffrn_ambient_temperature 169.99(10)
_diffrn_detector 'Hybrid Pixel Array Detector'
_diffrn_detector_area_resol_mean 10.0000
_diffrn_detector_type HyPix
_diffrn_measured_fraction_theta_full 0.993
_diffrn_measured_fraction_theta_max 0.907
_diffrn_measurement_details
;
List of Runs (angles in degrees, time in seconds):

  # Type    Start    End  Width  t~exp~   \w     \q     \k     \f   Frames
#--------------------------------------------------------------------------
  1  \w    -50.00 -25.00   0.50    0.32    --  -91.75  45.00-173.00   50
  2  \w    -66.00 -25.00   0.50    0.32    --  -91.75  61.00 -90.00   82
  3  \w    -44.00 -19.00   0.50    0.32    --  -91.75  45.00 -60.00   50
  4  \w    -47.00  26.00   0.50    0.08    --  -46.62  45.00-173.00  146
  5  \w    -45.00 -19.00   0.50    0.32    --  -91.75  45.00-120.00   52
  6  \w    -46.00 -21.00   0.50    0.32    --  -91.75  45.00-150.00   50
  7  \w    -47.00 -21.00   0.50    0.32    --  -91.75  45.00 -30.00   52
  8  \w    -50.00 -24.00   0.50    0.32    --  -91.75  45.00   0.00   52
  9  \w    -44.00 -19.00   0.50    0.32    --  -91.75  45.00  30.00   50
 10  \w    -49.00 -21.00   0.50    0.32    --  -91.75  45.00 120.00   56
 11  \w    -17.00  23.00   0.50    0.08    --  -46.62  19.00 -30.00   80
 12  \w    -89.00 -35.00   0.50    0.08    --  -46.62 -45.00  37.00  108
 13  \w   -119.00 -93.00   0.50    0.08    --  -46.62 -45.00  37.00   52
 14  \w   -134.00 -89.00   0.50    0.32    --  -91.75 -45.00 120.00   90
 15  \w   -155.00 -80.00   0.50    0.32    --  -91.75 -45.00  37.00  150
 16  \w     64.00  92.00   0.50    0.08    --   46.62  45.00-173.00   56
 17  \w     97.00 122.00   0.50    0.32    --  105.44  45.00-173.00   50
 18  \w     42.00  67.00   0.50    0.32    --  105.44 -61.00-120.00   50
 19  \w     12.00  42.00   0.50    0.08    --   46.62 -45.00  37.00   60
 20  \w     35.00  61.00   0.50    0.32    --  105.44 -94.00  90.00   52
 21  \w     71.00  98.00   0.50    0.32    --  105.44 -94.00  90.00   54
 22  \w     49.00 103.00   0.50    0.32    --  105.44 -94.00  30.00  108
 23  \w     61.00 110.00   0.50    0.32    --  105.44-125.00-120.00   98
;
_diffrn_measurement_device 'four-circle diffractometer'
_diffrn_measurement_device_type 'XtaLAB Synergy, Dualflex, HyPix'
_diffrn_measurement_method '\w scans'
_diffrn_orient_matrix_type 'CrysAlisPro convention (1999,Acta A55,543-557)'
_diffrn_orient_matrix_UB_11 -0.0208725000
_diffrn_orient_matrix_UB_12 0.0558600000
_diffrn_orient_matrix_UB_13 0.0637010000
_diffrn_orient_matrix_UB_21 0.0901916000
_diffrn_orient_matrix_UB_22 -0.1377249000
_diffrn_orient_matrix_UB_23 0.0354611000
_diffrn_orient_matrix_UB_31 0.0626482000
_diffrn_orient_matrix_UB_32 0.2164022000
_diffrn_orient_matrix_UB_33 0.0060211000
_diffrn_radiation_monochromator mirror
_diffrn_radiation_probe x-ray
_diffrn_radiation_type 'Cu K\a'
_diffrn_radiation_wavelength 1.54184
_diffrn_reflns_av_R_equivalents 0.0372
_diffrn_reflns_av_unetI/netI 0.0403
_diffrn_reflns_Laue_measured_fraction_full 0.993
_diffrn_reflns_Laue_measured_fraction_max 0.907
_diffrn_reflns_limit_h_max 16
_diffrn_reflns_limit_h_min -16
_diffrn_reflns_limit_k_max 6
_diffrn_reflns_limit_k_min -3
_diffrn_reflns_limit_l_max 25
_diffrn_reflns_limit_l_min -26
_diffrn_reflns_number 4945
_diffrn_reflns_point_group_measured_fraction_full 0.993
_diffrn_reflns_point_group_measured_fraction_max 0.907
_diffrn_reflns_theta_full 67.684
_diffrn_reflns_theta_max 75.587
_diffrn_reflns_theta_min 4.198
_diffrn_source 'micro-focus sealed X-ray tube'
_diffrn_source_type 'PhotonJet (Cu) X-ray Source'
_exptl_absorpt_coefficient_mu 30.580
_exptl_absorpt_correction_T_max 1.000
_exptl_absorpt_correction_T_min 0.594
_exptl_absorpt_correction_type gaussian
_exptl_absorpt_process_details
;
CrysAlisPro 1.171.43.143a (Rigaku Oxford Diffraction, 2024)
Numerical absorption correction based on gaussian integration over
a multifaceted crystal model
Empirical absorption correction using spherical harmonics,
implemented in SCALE3 ABSPACK scaling algorithm.
;
_exptl_crystal_colour colourless
_exptl_crystal_density_diffrn 2.303
_exptl_crystal_description block
_exptl_crystal_F_000 1168
_exptl_crystal_size_max 0.161
_exptl_crystal_size_mid 0.127
_exptl_crystal_size_min 0.042
_refine_diff_density_max 1.247
_refine_diff_density_min -0.706
_refine_diff_density_rms 0.131
_refine_ls_extinction_method none
_refine_ls_goodness_of_fit_ref 1.079
_refine_ls_hydrogen_treatment constr
_refine_ls_matrix_type full
_refine_ls_number_parameters 116
_refine_ls_number_reflns 1680
_refine_ls_number_restraints 3
_refine_ls_restrained_S_all 1.087
_refine_ls_R_factor_all 0.0342
_refine_ls_R_factor_gt 0.0321
_refine_ls_shift/su_max 0.000
_refine_ls_shift/su_mean 0.000
_refine_ls_structure_factor_coef Fsqd
_refine_ls_weighting_details 'w=1/[\s^2^(Fo^2^)+(0.0462P)^2^+2.0911P] where P=(Fo^2^+2Fc^2^)/3'
_refine_ls_weighting_scheme calc
_refine_ls_wR_factor_gt 0.0833
_refine_ls_wR_factor_ref 0.0850
_reflns_Friedel_coverage 0.000
_reflns_number_gt 1555
_reflns_number_total 1680
_reflns_threshold_expression 'I > 2\s(I)'
_cod_data_source_file d5sc08502k2.cif
_cod_data_source_block exp_368_autored
_cod_database_code 1576483
_shelx_shelxl_version_number 2018/3
_chemical_oxdiff_formula 'C5 H7 F1 I1 N1 O3 S1'
_shelx_space_group_comment
;
The symmetry employed for this shelxl refinement is uniquely defined
by the following loop, which should always be used as a source of
symmetry information in preference to the above space-group names.
They are only intended as comments.
;
_olex2_refinement_description
;
1. Fixed Uiso
 At 1.2 times of:
  All C(H,H) groups
2. Restrained distances
 I7-C6 \\sim I7A-C6A
 with sigma of 0.02
 C4-C6 \\sim C4-C6A
 with sigma of 0.02
 I7-C4 \\sim I7A-C4
 with sigma of 0.04
3. Uiso/Uaniso restraints and constraints
Uanis(C6A) = Uanis(C6)
Uanis(I7A) = Uanis(I7)
4. Others
 Sof(H4B)=Sof(I7A)=Sof(C6A)=Sof(H6AA)=Sof(H6AB)=1-FVAR(1)
 Sof(I7)=Sof(H4A)=Sof(C6)=Sof(H6A)=Sof(H6B)=FVAR(1)
5.a Ternary CH refined with riding coordinates:
 C4(H4A), C4(H4B)
5.b Secondary CH2 refined with riding coordinates:
 C2(H2A,H2B), C3(H3A,H3B), C6(H6A,H6B), C6A(H6AA,H6AB)
;
_olex2_submission_special_instructions 'No special instructions were received'
_oxdiff_exptl_absorpt_empirical_details
;
Empirical correction (ABSPACK) includes:
- Absorption correction using spherical harmonics
- Frame scaling
;
_oxdiff_exptl_absorpt_empirical_full_max 2.087
_oxdiff_exptl_absorpt_empirical_full_min 0.687

loop_
_space_group_symop_operation_xyz
'x, y, z'
'-x, y, -z+1/2'
'x+1/2, y+1/2, z'
'-x+1/2, y+1/2, -z+1/2'
'-x, -y, -z'
'x, -y, z-1/2'
'-x+1/2, -y+1/2, -z'
'x+1/2, -y+1/2, z-1/2'

loop_
_atom_site_label
_atom_site_type_symbol
_atom_site_fract_x
_atom_site_fract_y
_atom_site_fract_z
_atom_site_U_iso_or_equiv
_atom_site_adp_type
_atom_site_occupancy
_atom_site_site_symmetry_order
_atom_site_calc_flag
_atom_site_refinement_flags_posn
_atom_site_refinement_flags_adp
_atom_site_refinement_flags_occupancy
_atom_site_disorder_assembly
_atom_site_disorder_group
I7 I 0.89003(7) 0.22275(13) 0.48792(9) 0.0329(2) Uani 0.907(6) 1 d D . P A 1
O12 O 0.7754(2) 1.0525(5) 0.28552(14) 0.0349(7) Uani 1 1 d . . . . .
N5 N 0.7541(3) 0.7605(6) 0.35181(17) 0.0270(7) Uani 1 1 d . . . . .
C1 C 0.8057(3) 0.8867(7) 0.31608(17) 0.0272(8) Uani 1 1 d . . . . .
C2 C 0.9022(4) 0.7692(8) 0.3268(2) 0.0350(10) Uani 1 1 d . . . . .
H2A H 0.952650 0.850395 0.359560 0.042 Uiso 1 1 calc R U . . .
H2B H 0.922219 0.764692 0.286998 0.042 Uiso 1 1 calc R U . . .
C3 C 0.8880(3) 0.5294(9) 0.3488(2) 0.0345(10) Uani 1 1 d . . . . .
H3A H 0.947350 0.476807 0.380573 0.041 Uiso 1 1 calc R U . . .
H3B H 0.873596 0.422630 0.312379 0.041 Uiso 1 1 calc R U . . .
C4 C 0.8020(3) 0.5388(8) 0.37842(19) 0.0310(9) Uani 1 1 d D . . . .
H4A H 0.756953 0.408169 0.362824 0.037 Uiso 0.907(6) 1 calc R U P A 1
H4B H 0.757514 0.405214 0.365924 0.037 Uiso 0.093(6) 1 calc R U P A 2
C6 C 0.8306(8) 0.5466(9) 0.4498(2) 0.033(2) Uani 0.907(6) 1 d D . P A 1
H6A H 0.773049 0.582565 0.464734 0.039 Uiso 0.907(6) 1 calc R U P A 1
H6B H 0.879348 0.668097 0.464915 0.039 Uiso 0.907(6) 1 calc R U P A 1
S1 S 0.64350(8) 0.8168(2) 0.35138(5) 0.0358(3) Uani 1 1 d . . . . .
O2 O 0.6200(3) 0.7050(8) 0.4014(2) 0.0592(12) Uani 1 1 d . . . . .
F4 F 0.5870(2) 0.6893(10) 0.2924(2) 0.0976(17) Uani 1 1 d . . . . .
O5 O 0.6223(3) 1.0460(9) 0.3382(3) 0.0860(18) Uani 1 1 d . . . . .
I7A I 0.8749(6) 0.1961(12) 0.4682(6) 0.0329(2) Uani 0.093(6) 1 d D . P A 2
C6A C 0.846(12) 0.553(5) 0.4492(14) 0.033(2) Uani 0.093(6) 1 d D . P A 2
H6AA H 0.798993 0.613896 0.471144 0.039 Uiso 0.093(6) 1 calc R U P A 2
H6AB H 0.905573 0.646224 0.460459 0.039 Uiso 0.093(6) 1 calc R U P A 2

loop_
_atom_site_aniso_label
_atom_site_aniso_U_11
_atom_site_aniso_U_22
_atom_site_aniso_U_33
_atom_site_aniso_U_23
_atom_site_aniso_U_13
_atom_site_aniso_U_12
I7 0.0287(3) 0.0339(2) 0.0327(6) 0.0105(2) 0.0025(3) 0.00314(15)
O12 0.0384(16) 0.0308(17) 0.0366(16) 0.0086(13) 0.0121(13) 0.0017(13)
N5 0.0217(17) 0.0355(19) 0.0234(16) 0.0063(13) 0.0056(13) 0.0060(13)
C1 0.0230(19) 0.034(2) 0.0248(17) -0.0062(17) 0.0078(14) -0.0055(16)
C2 0.025(2) 0.048(3) 0.034(2) 0.0031(19) 0.0102(18) 0.0012(17)
C3 0.028(2) 0.046(3) 0.033(2) 0.0043(19) 0.0132(17) 0.0115(19)
C4 0.027(2) 0.038(2) 0.029(2) 0.0050(17) 0.0079(16) 0.0076(17)
C6 0.027(5) 0.039(3) 0.032(2) 0.0027(19) 0.0087(18) 0.008(2)
S1 0.0241(5) 0.0546(7) 0.0313(5) 0.0130(5) 0.0117(4) 0.0144(5)
O2 0.043(2) 0.086(3) 0.060(2) 0.037(2) 0.0333(19) 0.0254(19)
F4 0.0255(17) 0.202(5) 0.060(2) -0.036(3) 0.0026(15) -0.004(2)
O5 0.059(3) 0.075(3) 0.144(5) 0.056(3) 0.061(3) 0.040(2)
I7A 0.0287(3) 0.0339(2) 0.0327(6) 0.0105(2) 0.0025(3) 0.00314(15)
C6A 0.027(5) 0.039(3) 0.032(2) 0.0027(19) 0.0087(18) 0.008(2)

loop_
_atom_type_symbol
_atom_type_description
_atom_type_scat_dispersion_real
_atom_type_scat_dispersion_imag
_atom_type_scat_source
C C 0.0181 0.0091 'International Tables Vol C Tables 4.2.6.8 and 6.1.1.4'
H H 0.0000 0.0000 'International Tables Vol C Tables 4.2.6.8 and 6.1.1.4'
F F 0.0727 0.0534 'International Tables Vol C Tables 4.2.6.8 and 6.1.1.4'
I I -0.3257 6.8362 'International Tables Vol C Tables 4.2.6.8 and 6.1.1.4'
N N 0.0311 0.0180 'International Tables Vol C Tables 4.2.6.8 and 6.1.1.4'
O O 0.0492 0.0322 'International Tables Vol C Tables 4.2.6.8 and 6.1.1.4'
S S 0.3331 0.5567 'International Tables Vol C Tables 4.2.6.8 and 6.1.1.4'

loop_
_exptl_crystal_face_index_h
_exptl_crystal_face_index_k
_exptl_crystal_face_index_l
_exptl_crystal_face_perp_dist
0 2 1 0.0759
0 -2 -1 0.0533
-2 0 1 0.0482
9 1 -4 0.0549
-1 -1 13 0.0207
1 1 -13 0.0117
5 3 3 0.0643

loop_
_geom_angle_atom_site_label_1
_geom_angle_atom_site_label_2
_geom_angle_atom_site_label_3
_geom_angle
_geom_angle_site_symmetry_1
_geom_angle_site_symmetry_3
_geom_angle_publ_flag
C1 N5 C4 114.2(3) . . ?
C1 N5 S1 123.2(3) . . ?
C4 N5 S1 121.3(3) . . ?
O12 C1 N5 124.7(4) . . ?
O12 C1 C2 129.6(4) . . ?
N5 C1 C2 105.7(4) . . ?
C1 C2 C3 106.0(4) . . ?
C2 C3 C4 107.0(4) . . ?
N5 C4 C3 101.5(3) . . ?
C6 C4 N5 109.9(4) . . ?
C6 C4 C3 114.6(6) . . ?
C6A C4 N5 111.4(15) . . ?
C6A C4 C3 106(7) . . ?
C4 C6 I7 110.0(4) . . ?
O2 S1 N5 110.3(2) . . ?
O2 S1 F4 104.4(3) . . ?
F4 S1 N5 101.4(2) . . ?
O5 S1 N5 110.9(2) . . ?
O5 S1 O2 122.1(3) . . ?
O5 S1 F4 105.3(3) . . ?
C4 C6A I7A 98.4(11) . . ?

loop_
_geom_bond_atom_site_label_1
_geom_bond_atom_site_label_2
_geom_bond_distance
_geom_bond_site_symmetry_2
_geom_bond_publ_flag
I7 C6 2.155(5) . ?
O12 C1 1.193(5) . ?
N5 C1 1.423(5) . ?
N5 C4 1.511(5) . ?
N5 S1 1.617(4) . ?
C1 C2 1.506(6) . ?
C2 C3 1.518(7) . ?
C3 C4 1.543(6) . ?
C4 C6 1.504(6) . ?
C4 C6A 1.51(2) . ?
S1 O2 1.395(4) . ?
S1 F4 1.521(4) . ?
S1 O5 1.390(5) . ?
I7A C6A 2.16(2) . ?

loop_
_exptl_oxdiff_crystal_face_indexfrac_h
_exptl_oxdiff_crystal_face_indexfrac_k
_exptl_oxdiff_crystal_face_indexfrac_l
_exptl_oxdiff_crystal_face_x
_exptl_oxdiff_crystal_face_y
_exptl_oxdiff_crystal_face_z
-0.0062 2.0039 0.9833 0.1747 -0.2417 0.4392
0.0062 -2.0039 -0.9833 -0.1747 0.2417 -0.4392
-2.0015 -0.0007 0.9981 0.1053 -0.1450 -0.1195
9.0163 0.9424 -3.7877 -0.3768 0.5491 0.7460
-0.6853 -1.0419 13.3932 0.8093 0.5566 -0.1878
1.4113 1.4553 -13.0482 -0.7793 -0.5359 0.3248
5.0412 2.8502 3.1402 0.2540 0.1735 0.9515
